data_2001793
loop_
_publ_author_name
'Belsky, V. K.'
'Konovalov, V. E.'
'Kukushkin, V. Yu.'

_publ_section_title
;
 Structure of potassium tribromo(diethyl sulfoxide)platinate(II)
;
_journal_issue 4
_journal_name_full 'Acta Crystallographica Section C'
_journal_page_first 751
_journal_page_last 752
_journal_paper_doi 10.1107/S0108270192008308
_journal_volume 49
_journal_year 1993
_chemical_formula_sum 'C4 H10 Br3 K O Pt S'
_chemical_formula_weight 580.09
_space_group_crystal_system monoclinic
_space_group_IT_number 14
_space_group_name_Hall '-P 2ac'
_space_group_name_H-M_alt 'P 1 1 21/a'
_cell_angle_alpha 90
_cell_angle_beta 90
_cell_angle_gamma 123.98(3)
_cell_formula_units_Z 4
_cell_length_a 9.120(5)
_cell_length_b 9.157(5)
_cell_length_c 17.505(4)
_cell_volume 1212.2(11)
_diffrn_radiation_type Mo
_diffrn_radiation_wavelength 0.71069
_exptl_absorpt_coefficient_mu 21.961
_exptl_crystal_density_diffrn 3.18
_exptl_crystal_F_000 1040
_cod_data_source_file vs1000.cif
_cod_data_source_block vs1000_structure_1_of_1
_cod_depositor_comments
;
 Correcting the lattice parameter values, space group information and some
 of the atomic coordinates after consulting the original publication. The
 _cell_angle_beta and _cell_angle_gamma data values were switched and the
 space group was changed from 'P 1 21/a 1' to 'P 1 1 21/a'. The x coordinate
 of the 'C(2)' atom was changed from '.131(3)' to '-.131(3)'.

 Antanas Vaitkus,
 2018-06-17
;
_cod_original_cell_volume 1212.2(8)
_cod_original_sg_symbol_H-M 'P 21/a'
_cod_original_formula_sum 'C4 H10 Br3 K1 O1 Pt1 S1'
_cod_database_code 2001793

loop_
_space_group_symop_id
_space_group_symop_operation_xyz
1 x,y,z
2 -x+1/2,-y,z+1/2
3 -x,-y,-z
4 x+1/2,y,-z+1/2

loop_
_atom_site_label
_atom_site_fract_x
_atom_site_fract_y
_atom_site_fract_z
_atom_site_U_iso_or_equiv
Pt .25870(10) .41550(10) .21020(10) .0300(10)
Br(1) .1608(3) .1611(2) .29010(10) .0470(10)
Br(2) .3901(2) .6817(2) .13210(10) .0460(10)
Br(3) .3874(2) .5998(2) .32450(10) .0470(10)
K .2660(4) .8614(5) .2681(2) .047(2)
S .1259(5) .2501(4) .1079(2) .033(2)
O .0039(13) .0579(13) .1199(5) .042(5)
C(1) .008(2) .3294(19) .0566(10) .045(7)
C(2) -.131(3) .193(3) .0053(9) .052(9)
C(3) .2874(19) .2853(18) .0408(8) .040(7)
C(4) .418(2) .245(2) .0732(10) .055(9)
H(11) .087 .431 .033 ?
H(12) -.051 .355 .098 ?
H(21) -.184 .247 -.022 ?
H(22) -.067 .146 -.035 ?
H(23) -.226 .087 .034 ?
H(31) .353 .397 .019 ?
H(32) .229 .201 -.004 ?
H(41) .337 .111 .080 ?
H(42) .460 .290 .106 ?
H(43) .544 .270 .038 ?

loop_
_geom_angle_atom_site_label_1
_geom_angle_atom_site_label_2
_geom_angle_atom_site_label_3
_geom_angle
Br(1) Pt Br(2) 173.80(10)
Br(2) Pt Br(3) 89.50(10)
Br(2) Pt S 90.30(10)
Pt S C(1) 110.0(6)
Pt S C(3) 109.8(4)
C(1) S C(3) 102.5(8)
S C(1) C(2) 112.2(15)
Br(1) Pt Br(3) 88.20(10)
Br(1) Pt S 92.40(10)
Br(3) Pt S 175.90(10)
Pt S O 117.2(4)
O S C(1) 108.8(7)
S C(3) C(4) 118.0(11)

loop_
_geom_bond_atom_site_label_1
_geom_bond_atom_site_label_2
_geom_bond_distance
Pt Br(1) 2.420(2)
Pt Br(3) 2.452(2)
S C(1) 1.83(2)
C(3) C(4) 1.54(3)
C(1) C(2) 1.48(2)
Pt Br(2) 2.446(2)
Pt S 2.218(3)
S O 1.480(10)
S C(3) 1.77(2)
